data_1546643
loop_
_publ_author_name
'Chandralekha, Kuppan'
'Gavaskar, Deivasigamani'
'Sureshbabu, Adukamparai Rajukrishnan'
'Lakshmi, Srinivasakannan'

_publ_section_title
;
 5'-Benzylidene-1''-methyl-4''-phenyltrispiro[1,3-dioxolane-2,1'-cyclohexane-3',3''-pyrrolidine-2'',3'''-indole]-4',2'''-dione
;
_journal_coeditor_code RZ4014
_journal_issue 5
_journal_name_full IUCrData
_journal_page_first x170639
_journal_paper_doi 10.1107/S2414314617006393
_journal_volume 2
_journal_year 2017
_chemical_formula_iupac 'C32 H30 N2 O4'
_chemical_formula_moiety 'C32 H30 N2 O4'
_chemical_formula_sum 'C32 H30 N2 O4'
_chemical_formula_weight 506.58
_chemical_name_systematic
5'-Benzylidene-1''-methyl-4''-phenyltrispiro[1,3-dioxolane-2,1'-cyclohexane-3',3''-pyrrolidine-2'',3'''-indole]-4',2'''-dione
_space_group_crystal_system monoclinic
_space_group_IT_number 14
_space_group_name_Hall '-P 2yn'
_space_group_name_H-M_alt 'P 1 21/n 1'
_symmetry_space_group_name_Hall '-P 2yn'
_symmetry_space_group_name_H-M 'P 1 21/n 1'
_atom_sites_solution_hydrogens mixed
_audit_creation_method SHELXL-2014/7
_cell_angle_alpha 90
_cell_angle_beta 96.0190(10)
_cell_angle_gamma 90
_cell_formula_units_Z 4
_cell_length_a 13.9601(2)
_cell_length_b 11.1172(2)
_cell_length_c 16.7313(3)
_cell_measurement_reflns_used 6394
_cell_measurement_temperature 296(2)
_cell_measurement_theta_max 28.358
_cell_measurement_theta_min 1.809
_cell_volume 2582.34(8)
_computing_cell_refinement
;
APEX2 (Bruker, 2008)
;
_computing_data_collection
;
APEX2 (Bruker, 2008)
;
_computing_data_reduction
;
SAINT (Bruker, 2008)
;
_computing_molecular_graphics
;
ORTEP-3 for Windows (Farrugia, 2012) and PLATON (Spek, 2009)
;
_computing_publication_material
;
publCIF (Westrip, 2010)
;
_computing_structure_refinement
;
SHELXL2014 (Sheldrick, 2015b)
;
_computing_structure_solution
;
SHELXT (Sheldrick, 2015a)
;
_diffrn_ambient_temperature 296(2)
_diffrn_measured_fraction_theta_full 1.000
_diffrn_measured_fraction_theta_max 0.991
_diffrn_measurement_device_type 'Bruker SMART APEXII area-detector'
_diffrn_measurement_method '\w and \f scans'
_diffrn_radiation_type MoK\a
_diffrn_radiation_wavelength 0.71073
_diffrn_reflns_av_R_equivalents 0.0288
_diffrn_reflns_limit_h_max 14
_diffrn_reflns_limit_h_min -18
_diffrn_reflns_limit_k_max 14
_diffrn_reflns_limit_k_min -14
_diffrn_reflns_limit_l_max 22
_diffrn_reflns_limit_l_min -22
_diffrn_reflns_number 24317
_diffrn_reflns_theta_full 25.242
_diffrn_reflns_theta_max 28.358
_diffrn_reflns_theta_min 1.809
_exptl_absorpt_coefficient_mu 0.086
_exptl_absorpt_correction_T_max 0.8587
_exptl_absorpt_correction_T_min 0.7441
_exptl_absorpt_correction_type multi-scan
_exptl_absorpt_process_details
;
(<i>SADABS</i>; Bruker, 2008)
;
_exptl_crystal_colour colorless
_exptl_crystal_density_diffrn 1.303
_exptl_crystal_description block
_exptl_crystal_F_000 1072
_exptl_crystal_size_max 0.230
_exptl_crystal_size_mid 0.150
_exptl_crystal_size_min 0.110
_refine_diff_density_max 0.176
_refine_diff_density_min -0.194
_refine_ls_extinction_coef 0.0017(6)
_refine_ls_extinction_expression Fc^*^=kFc[1+0.001xFc^2^\l^3^/sin(2\q)]^-1/4^
_refine_ls_extinction_method
;
SHELXL2014 (Sheldrick, 2015b)
;
_refine_ls_goodness_of_fit_ref 1.037
_refine_ls_hydrogen_treatment mixed
_refine_ls_matrix_type full
_refine_ls_number_parameters 349
_refine_ls_number_reflns 6395
_refine_ls_number_restraints 0
_refine_ls_restrained_S_all 1.037
_refine_ls_R_factor_all 0.0831
_refine_ls_R_factor_gt 0.0445
_refine_ls_shift/su_max 0.000
_refine_ls_shift/su_mean 0.000
_refine_ls_structure_factor_coef Fsqd
_refine_ls_weighting_details 'w=1/[\s^2^(Fo^2^)+(0.0534P)^2^+0.3939P] where P=(Fo^2^+2Fc^2^)/3'
_refine_ls_weighting_scheme calc
_refine_ls_wR_factor_gt 0.1093
_refine_ls_wR_factor_ref 0.1296
_reflns_number_gt 3887
_reflns_number_total 6395
_reflns_threshold_expression 'I > 2\s(I)'
_cod_data_source_file rz4014sup1.cif
_cod_data_source_block I
_cod_database_code 1546643
_shelx_space_group_comment
;
The symmetry employed for this shelxl refinement is uniquely defined
by the following loop, which should always be used as a source of
symmetry information in preference to the above space-group names.
They are only intended as comments.
;
_shelx_estimated_absorpt_t_min 0.980
_shelx_estimated_absorpt_t_max 0.991

loop_
_space_group_symop_operation_xyz
'x, y, z'
'-x+1/2, y+1/2, -z+1/2'
'-x, -y, -z'
'x-1/2, -y-1/2, z-1/2'

loop_
_atom_site_type_symbol
_atom_site_label
_atom_site_fract_x
_atom_site_fract_y
_atom_site_fract_z
_atom_site_U_iso_or_equiv
_atom_site_adp_type
_atom_site_calc_flag
_atom_site_occupancy
H H34 0.2804(14) -0.0171(18) 0.2545(12) 0.075(6) Uiso d 1
O O1 0.55773(8) 0.20767(10) 0.13693(6) 0.0542(3) Uani d 1
O O2 0.60579(9) 0.38736(11) 0.31054(7) 0.0640(3) Uani d 1
O O3 0.50902(10) 0.40585(12) 0.41115(7) 0.0714(4) Uani d 1
O O4 0.27663(10) 0.19821(11) 0.30938(8) 0.0711(4) Uani d 1
N N1 0.26684(9) 0.33561(12) 0.15637(9) 0.0563(4) Uani d 1
N N2 0.30089(10) 0.04319(13) 0.22479(9) 0.0539(3) Uani d 1
C C1 0.56550(15) -0.05286(18) 0.39691(13) 0.0785(6) Uani d 1
H H1 0.5130 -0.0036 0.4033 0.094 Uiso calc 1
C C2 0.5949(2) -0.1353(2) 0.45585(15) 0.1011(8) Uani d 1
H H2 0.5617 -0.1414 0.5010 0.121 Uiso calc 1
C C3 0.67203(17) -0.2077(2) 0.44884(15) 0.0856(6) Uani d 1
H H3 0.6933 -0.2607 0.4899 0.103 Uiso calc 1
C C4 0.71750(14) -0.20157(17) 0.38123(15) 0.0763(6) Uani d 1
H H4 0.7690 -0.2526 0.3751 0.092 Uiso calc 1
C C5 0.68774(13) -0.12001(16) 0.32126(12) 0.0647(5) Uani d 1
H H5 0.7191 -0.1176 0.2749 0.078 Uiso calc 1
C C6 0.61193(11) -0.04194(14) 0.32915(10) 0.0529(4) Uani d 1
C C7 0.58309(11) 0.04513(14) 0.26516(10) 0.0510(4) Uani d 1
H H7 0.5944 0.0223 0.2135 0.061 Uiso calc 1
C C8 0.54258(11) 0.15314(13) 0.27172(9) 0.0462(4) Uani d 1
C C9 0.51663(10) 0.22333(13) 0.19660(9) 0.0431(3) Uani d 1
C C10 0.43116(11) 0.31046(13) 0.19660(9) 0.0439(3) Uani d 1
C C11 0.43230(12) 0.37857(14) 0.27751(9) 0.0499(4) Uani d 1
H H11A 0.4331 0.4644 0.2671 0.060 Uiso calc 1
H H11B 0.3735 0.3603 0.3012 0.060 Uiso calc 1
C C12 0.51770(12) 0.34690(15) 0.33712(9) 0.0537(4) Uani d 1
C C13 0.52437(13) 0.21313(14) 0.34906(10) 0.0560(4) Uani d 1
H H13A 0.5763 0.1945 0.3903 0.067 Uiso calc 1
H H13B 0.4648 0.1832 0.3666 0.067 Uiso calc 1
C C14 0.62840(17) 0.4986(2) 0.34848(13) 0.0810(6) Uani d 1
H H14A 0.6055 0.5650 0.3140 0.097 Uiso calc 1
H H14B 0.6974 0.5068 0.3619 0.097 Uiso calc 1
C C15 0.5784(2) 0.4959(3) 0.42173(17) 0.1216(11) Uani d 1
H H15A 0.6237 0.4787 0.4683 0.146 Uiso calc 1
H H15B 0.5483 0.5730 0.4298 0.146 Uiso calc 1
C C16 0.42296(11) 0.39768(13) 0.12265(9) 0.0477(4) Uani d 1
H H16 0.4426 0.3513 0.0773 0.057 Uiso calc 1
C C17 0.31406(12) 0.41924(16) 0.10477(11) 0.0585(4) Uani d 1
H H17A 0.2982 0.5018 0.1169 0.070 Uiso calc 1
H H17B 0.2933 0.4036 0.0486 0.070 Uiso calc 1
C C18 0.17083(14) 0.2983(2) 0.12196(15) 0.0858(6) Uani d 1
H H18A 0.1756 0.2573 0.0720 0.129 Uiso calc 1
H H18B 0.1305 0.3678 0.1126 0.129 Uiso calc 1
H H18C 0.1434 0.2451 0.1587 0.129 Uiso calc 1
C C19 0.33456(11) 0.23636(14) 0.17605(9) 0.0478(4) Uani d 1
C C20 0.30084(11) 0.16007(15) 0.24632(10) 0.0527(4) Uani d 1
C C21 0.32460(11) 0.02762(14) 0.14589(9) 0.0478(4) Uani d 1
C C22 0.33136(13) -0.07893(15) 0.10525(11) 0.0602(4) Uani d 1
H H22 0.3184 -0.1521 0.1288 0.072 Uiso calc 1
C C23 0.35801(13) -0.07359(16) 0.02831(11) 0.0633(5) Uani d 1
H H23 0.3651 -0.1444 0.0000 0.076 Uiso calc 1
C C24 0.37418(13) 0.03456(17) -0.00690(10) 0.0619(5) Uani d 1
H H24 0.3911 0.0363 -0.0592 0.074 Uiso calc 1
C C25 0.36575(13) 0.14113(16) 0.03418(10) 0.0578(4) Uani d 1
H H25 0.3757 0.2142 0.0093 0.069 Uiso calc 1
C C26 0.34236(11) 0.13880(14) 0.11277(9) 0.0472(4) Uani d 1
C C27 0.48698(12) 0.50767(14) 0.13050(9) 0.0513(4) Uani d 1
C C28 0.57991(13) 0.49828(17) 0.10901(11) 0.0620(5) Uani d 1
H H28 0.5999 0.4264 0.0877 0.074 Uiso calc 1
C C29 0.64358(15) 0.5941(2) 0.11874(12) 0.0752(6) Uani d 1
H H29 0.7059 0.5856 0.1047 0.090 Uiso calc 1
C C30 0.61510(18) 0.70108(19) 0.14885(13) 0.0801(6) Uani d 1
H H30 0.6579 0.7652 0.1557 0.096 Uiso calc 1
C C31 0.52327(18) 0.71291(18) 0.16884(13) 0.0813(6) Uani d 1
H H31 0.5035 0.7858 0.1888 0.098 Uiso calc 1
C C32 0.45946(15) 0.61805(16) 0.15977(12) 0.0674(5) Uani d 1
H H32 0.3971 0.6280 0.1734 0.081 Uiso calc 1

loop_
_atom_site_aniso_label
_atom_site_aniso_U_11
_atom_site_aniso_U_22
_atom_site_aniso_U_33
_atom_site_aniso_U_12
_atom_site_aniso_U_13
_atom_site_aniso_U_23
O1 0.0603(7) 0.0571(7) 0.0482(6) 0.0074(5) 0.0201(5) -0.0006(5)
O2 0.0668(8) 0.0686(8) 0.0587(7) -0.0144(6) 0.0169(6) -0.0134(6)
O3 0.0961(10) 0.0747(8) 0.0465(7) -0.0110(7) 0.0218(6) -0.0175(6)
O4 0.0849(9) 0.0665(8) 0.0694(8) -0.0102(6) 0.0441(7) -0.0104(6)
N1 0.0473(8) 0.0520(8) 0.0710(9) 0.0041(6) 0.0122(7) 0.0024(7)
N2 0.0617(8) 0.0473(8) 0.0562(8) -0.0055(6) 0.0232(7) 0.0015(6)
C1 0.0779(13) 0.0704(12) 0.0926(15) 0.0236(10) 0.0340(11) 0.0289(11)
C2 0.125(2) 0.0888(16) 0.0965(17) 0.0344(15) 0.0462(15) 0.0448(13)
C3 0.0870(15) 0.0738(14) 0.0952(16) 0.0150(11) 0.0054(13) 0.0334(12)
C4 0.0584(11) 0.0577(11) 0.1112(17) 0.0115(9) 0.0019(11) 0.0116(11)
C5 0.0608(11) 0.0547(10) 0.0798(13) 0.0059(8) 0.0131(9) 0.0003(9)
C6 0.0486(9) 0.0457(9) 0.0642(10) 0.0006(7) 0.0048(8) 0.0056(7)
C7 0.0488(9) 0.0500(9) 0.0546(9) 0.0010(7) 0.0076(7) 0.0013(7)
C8 0.0473(8) 0.0463(9) 0.0459(8) -0.0016(7) 0.0097(7) 0.0028(7)
C9 0.0476(8) 0.0397(8) 0.0435(8) -0.0018(6) 0.0113(7) -0.0023(6)
C10 0.0500(8) 0.0405(8) 0.0432(8) 0.0011(6) 0.0139(7) 0.0009(6)
C11 0.0624(10) 0.0414(8) 0.0488(9) 0.0006(7) 0.0191(7) -0.0027(7)
C12 0.0666(10) 0.0566(10) 0.0404(8) -0.0044(8) 0.0173(7) -0.0059(7)
C13 0.0693(11) 0.0558(10) 0.0441(9) 0.0043(8) 0.0119(8) 0.0047(7)
C14 0.0905(15) 0.0779(13) 0.0751(13) -0.0227(11) 0.0114(11) -0.0172(11)
C15 0.156(3) 0.120(2) 0.0979(19) -0.0632(19) 0.0531(18) -0.0549(16)
C16 0.0562(9) 0.0433(8) 0.0450(8) 0.0043(7) 0.0120(7) 0.0023(6)
C17 0.0593(10) 0.0574(10) 0.0589(10) 0.0069(8) 0.0072(8) 0.0074(8)
C18 0.0533(11) 0.0822(14) 0.1205(19) 0.0042(10) 0.0019(11) 0.0063(13)
C19 0.0497(9) 0.0455(8) 0.0504(9) 0.0013(7) 0.0155(7) -0.0006(7)
C20 0.0496(9) 0.0541(10) 0.0577(10) -0.0018(7) 0.0213(8) -0.0009(8)
C21 0.0452(8) 0.0493(9) 0.0503(9) -0.0027(7) 0.0117(7) -0.0012(7)
C22 0.0674(11) 0.0469(9) 0.0683(11) -0.0082(8) 0.0175(9) -0.0052(8)
C23 0.0685(11) 0.0583(11) 0.0646(11) -0.0092(9) 0.0143(9) -0.0183(9)
C24 0.0699(11) 0.0695(12) 0.0473(9) -0.0115(9) 0.0113(8) -0.0110(8)
C25 0.0724(11) 0.0552(10) 0.0464(9) -0.0079(8) 0.0082(8) -0.0003(8)
C26 0.0468(8) 0.0480(9) 0.0476(9) -0.0030(7) 0.0086(7) -0.0020(7)
C27 0.0604(10) 0.0468(9) 0.0477(9) 0.0020(7) 0.0112(7) 0.0121(7)
C28 0.0660(11) 0.0575(10) 0.0648(11) 0.0005(9) 0.0172(9) 0.0160(8)
C29 0.0698(12) 0.0789(14) 0.0778(13) -0.0103(10) 0.0122(10) 0.0303(11)
C30 0.0956(17) 0.0639(13) 0.0779(14) -0.0256(12) -0.0035(12) 0.0208(11)
C31 0.1030(17) 0.0495(11) 0.0910(15) -0.0065(11) 0.0088(13) 0.0022(10)
C32 0.0745(12) 0.0492(10) 0.0798(13) 0.0032(9) 0.0150(10) 0.0040(9)

loop_
_atom_type_symbol
_atom_type_description
_atom_type_scat_dispersion_real
_atom_type_scat_dispersion_imag
_atom_type_scat_source
C C 0.0033 0.0016 'International Tables Vol C Tables 4.2.6.8 and 6.1.1.4'
H H 0.0000 0.0000 'International Tables Vol C Tables 4.2.6.8 and 6.1.1.4'
N N 0.0061 0.0033 'International Tables Vol C Tables 4.2.6.8 and 6.1.1.4'
O O 0.0106 0.0060 'International Tables Vol C Tables 4.2.6.8 and 6.1.1.4'

loop_
_geom_angle_atom_site_label_1
_geom_angle_atom_site_label_2
_geom_angle_atom_site_label_3
_geom_angle
C14 O2 C12 107.23(13)
C15 O3 C12 108.77(14)
C18 N1 C19 114.64(14)
C18 N1 C17 113.39(15)
C19 N1 C17 106.80(12)
C20 N2 C21 112.12(14)
C20 N2 H34 124.1(12)
C21 N2 H34 123.3(12)
C6 C1 C2 121.37(19)
C6 C1 H1 119.3
C2 C1 H1 119.3
C3 C2 C1 120.8(2)
C3 C2 H2 119.6
C1 C2 H2 119.6
C4 C3 C2 119.13(19)
C4 C3 H3 120.4
C2 C3 H3 120.4
C3 C4 C5 120.44(18)
C3 C4 H4 119.8
C5 C4 H4 119.8
C4 C5 C6 121.04(18)
C4 C5 H5 119.5
C6 C5 H5 119.5
C1 C6 C5 117.13(16)
C1 C6 C7 123.03(15)
C5 C6 C7 119.82(16)
C8 C7 C6 128.21(16)
C8 C7 H7 115.9
C6 C7 H7 115.9
C7 C8 C9 117.92(14)
C7 C8 C13 125.54(14)
C9 C8 C13 116.48(13)
O1 C9 C8 121.57(13)
O1 C9 C10 121.59(13)
C8 C9 C10 116.73(12)
C9 C10 C11 111.79(12)
C9 C10 C16 112.48(12)
C11 C10 C16 112.37(12)
C9 C10 C19 108.36(11)
C11 C10 C19 111.94(12)
C16 C10 C19 99.22(12)
C12 C11 C10 113.41(12)
C12 C11 H11A 108.9
C10 C11 H11A 108.9
C12 C11 H11B 108.9
C10 C11 H11B 108.9
H11A C11 H11B 107.7
O3 C12 O2 106.42(13)
O3 C12 C13 110.57(13)
O2 C12 C13 108.10(14)
O3 C12 C11 109.55(13)
O2 C12 C11 111.54(13)
C13 C12 C11 110.58(14)
C8 C13 C12 109.82(13)
C8 C13 H13A 109.7
C12 C13 H13A 109.7
C8 C13 H13B 109.7
C12 C13 H13B 109.7
H13A C13 H13B 108.2
O2 C14 C15 104.66(17)
O2 C14 H14A 110.8
C15 C14 H14A 110.8
O2 C14 H14B 110.8
C15 C14 H14B 110.8
H14A C14 H14B 108.9
O3 C15 C14 107.05(17)
O3 C15 H15A 110.3
C14 C15 H15A 110.3
O3 C15 H15B 110.3
C14 C15 H15B 110.3
H15A C15 H15B 108.6
C27 C16 C17 117.02(13)
C27 C16 C10 116.00(13)
C17 C16 C10 103.83(12)
C27 C16 H16 106.4
C17 C16 H16 106.4
C10 C16 H16 106.4
N1 C17 C16 106.39(13)
N1 C17 H17A 110.5
C16 C17 H17A 110.5
N1 C17 H17B 110.5
C16 C17 H17B 110.5
H17A C17 H17B 108.6
N1 C18 H18A 109.5
N1 C18 H18B 109.5
H18A C18 H18B 109.5
N1 C18 H18C 109.5
H18A C18 H18C 109.5
H18B C18 H18C 109.5
N1 C19 C26 117.99(13)
N1 C19 C20 109.83(12)
C26 C19 C20 100.67(12)
N1 C19 C10 99.85(11)
C26 C19 C10 113.46(12)
C20 C19 C10 115.80(13)
O4 C20 N2 125.11(15)
O4 C20 C19 126.60(15)
N2 C20 C19 108.28(13)
C22 C21 C26 123.09(15)
C22 C21 N2 127.33(15)
C26 C21 N2 109.57(13)
C21 C22 C23 117.67(16)
C21 C22 H22 121.2
C23 C22 H22 121.2
C24 C23 C22 120.86(16)
C24 C23 H23 119.6
C22 C23 H23 119.6
C23 C24 C25 120.88(16)
C23 C24 H24 119.6
C25 C24 H24 119.6
C24 C25 C26 119.76(16)
C24 C25 H25 120.1
C26 C25 H25 120.1
C21 C26 C25 117.68(14)
C21 C26 C19 109.09(13)
C25 C26 C19 133.19(14)
C28 C27 C32 117.30(16)
C28 C27 C16 118.51(15)
C32 C27 C16 124.17(15)
C27 C28 C29 121.18(18)
C27 C28 H28 119.4
C29 C28 H28 119.4
C30 C29 C28 120.28(19)
C30 C29 H29 119.9
C28 C29 H29 119.9
C31 C30 C29 119.42(19)
C31 C30 H30 120.3
C29 C30 H30 120.3
C30 C31 C32 120.8(2)
C30 C31 H31 119.6
C32 C31 H31 119.6
C31 C32 C27 120.97(19)
C31 C32 H32 119.5
C27 C32 H32 119.5

loop_
_geom_bond_atom_site_label_1
_geom_bond_atom_site_label_2
_geom_bond_distance
O1 C9 1.2149(16)
O2 C14 1.411(2)
O2 C12 1.424(2)
O3 C15 1.391(3)
O3 C12 1.4176(18)
O4 C20 1.2174(19)
N1 C18 1.462(2)
N1 C19 1.468(2)
N1 C17 1.471(2)
N2 C20 1.348(2)
N2 C21 1.405(2)
N2 H34 0.90(2)
C1 C6 1.369(2)
C1 C2 1.377(3)
C1 H1 0.9300
C2 C3 1.359(3)
C2 H2 0.9300
C3 C4 1.356(3)
C3 H3 0.9300
C4 C5 1.384(3)
C4 H4 0.9300
C5 C6 1.386(2)
C5 H5 0.9300
C6 C7 1.468(2)
C7 C8 1.337(2)
C7 H7 0.9300
C8 C9 1.491(2)
C8 C13 1.501(2)
C9 C10 1.537(2)
C10 C11 1.550(2)
C10 C16 1.567(2)
C10 C19 1.587(2)
C11 C12 1.514(2)
C11 H11A 0.9700
C11 H11B 0.9700
C12 C13 1.502(2)
C13 H13A 0.9700
C13 H13B 0.9700
C14 C15 1.473(3)
C14 H14A 0.9700
C14 H14B 0.9700
C15 H15A 0.9700
C15 H15B 0.9700
C16 C27 1.512(2)
C16 C17 1.537(2)
C16 H16 0.9800
C17 H17A 0.9700
C17 H17B 0.9700
C18 H18A 0.9600
C18 H18B 0.9600
C18 H18C 0.9600
C19 C26 1.528(2)
C19 C20 1.562(2)
C21 C22 1.374(2)
C21 C26 1.388(2)
C22 C23 1.378(2)
C22 H22 0.9300
C23 C24 1.368(2)
C23 H23 0.9300
C24 C25 1.381(2)
C24 H24 0.9300
C25 C26 1.388(2)
C25 H25 0.9300
C27 C28 1.386(2)
C27 C32 1.390(2)
C28 C29 1.386(3)
C28 H28 0.9300
C29 C30 1.367(3)
C29 H29 0.9300
C30 C31 1.365(3)
C30 H30 0.9300
C31 C32 1.379(3)
C31 H31 0.9300
C32 H32 0.9300

loop_
_geom_hbond_atom_site_label_D
_geom_hbond_atom_site_label_H
_geom_hbond_atom_site_label_A
_geom_hbond_site_symmetry_A
_geom_hbond_distance_DH
_geom_hbond_distance_HA
_geom_hbond_distance_DA
_geom_hbond_angle_DHA
N2 H34 N1 2_545 0.90(2) 2.36(2) 3.251(2) 174.3(18)
C4 H4 O1 2_645 0.93 2.49 3.340(2) 152
C11 H11B O4 1_555 0.97 2.27 3.045(2) 137
C22 H22 O4 2_545 0.93 2.43 3.302(2) 157
C32 H32 O4 2_555 0.93 2.59 3.504(3) 167

loop_
_geom_torsion_atom_site_label_1
_geom_torsion_atom_site_label_2
_geom_torsion_atom_site_label_3
_geom_torsion_atom_site_label_4
_geom_torsion
C6 C1 C2 C3 0.7(4)
C1 C2 C3 C4 -2.8(4)
C2 C3 C4 C5 2.0(4)
C3 C4 C5 C6 0.8(3)
C2 C1 C6 C5 2.1(3)
C2 C1 C6 C7 -179.7(2)
C4 C5 C6 C1 -2.8(3)
C4 C5 C6 C7 178.88(16)
C1 C6 C7 C8 30.7(3)
C5 C6 C7 C8 -151.10(17)
C6 C7 C8 C9 -177.82(15)
C6 C7 C8 C13 4.9(3)
C7 C8 C9 O1 -25.1(2)
C13 C8 C9 O1 152.40(15)
C7 C8 C9 C10 151.08(14)
C13 C8 C9 C10 -31.41(19)
O1 C9 C10 C11 -142.89(14)
C8 C9 C10 C11 40.92(17)
O1 C9 C10 C16 -15.4(2)
C8 C9 C10 C16 168.44(12)
O1 C9 C10 C19 93.29(16)
C8 C9 C10 C19 -82.90(15)
C9 C10 C11 C12 1.45(17)
C16 C10 C11 C12 -126.14(14)
C19 C10 C11 C12 123.22(14)
C15 O3 C12 O2 11.2(2)
C15 O3 C12 C13 128.3(2)
C15 O3 C12 C11 -109.5(2)
C14 O2 C12 O3 -22.49(19)
C14 O2 C12 C13 -141.28(16)
C14 O2 C12 C11 96.94(16)
C10 C11 C12 O3 -175.50(12)
C10 C11 C12 O2 66.95(17)
C10 C11 C12 C13 -53.39(17)
C7 C8 C13 C12 156.55(16)
C9 C8 C13 C12 -20.8(2)
O3 C12 C13 C8 -174.84(13)
O2 C12 C13 C8 -58.72(17)
C11 C12 C13 C8 63.64(17)
C12 O2 C14 C15 24.4(2)
C12 O3 C15 C14 3.9(3)
O2 C14 C15 O3 -17.5(3)
C9 C10 C16 C27 -82.41(16)
C11 C10 C16 C27 44.81(17)
C19 C10 C16 C27 163.24(12)
C9 C10 C16 C17 147.76(13)
C11 C10 C16 C17 -85.03(15)
C19 C10 C16 C17 33.40(14)
C18 N1 C17 C16 -150.61(15)
C19 N1 C17 C16 -23.37(17)
C27 C16 C17 N1 -137.40(14)
C10 C16 C17 N1 -8.18(17)
C18 N1 C19 C26 47.6(2)
C17 N1 C19 C26 -78.91(16)
C18 N1 C19 C20 -66.90(19)
C17 N1 C19 C20 166.60(13)
C18 N1 C19 C10 170.95(15)
C17 N1 C19 C10 44.45(15)
C9 C10 C19 N1 -164.64(11)
C11 C10 C19 N1 71.64(14)
C16 C10 C19 N1 -47.12(13)
C9 C10 C19 C26 -38.16(16)
C11 C10 C19 C26 -161.88(12)
C16 C10 C19 C26 79.36(14)
C9 C10 C19 C20 77.57(15)
C11 C10 C19 C20 -46.16(17)
C16 C10 C19 C20 -164.92(12)
C21 N2 C20 O4 174.93(16)
C21 N2 C20 C19 -3.78(18)
N1 C19 C20 O4 -48.5(2)
C26 C19 C20 O4 -173.63(17)
C10 C19 C20 O4 63.6(2)
N1 C19 C20 N2 130.20(14)
C26 C19 C20 N2 5.05(16)
C10 C19 C20 N2 -117.70(15)
C20 N2 C21 C22 179.89(16)
C20 N2 C21 C26 0.63(19)
C26 C21 C22 C23 0.6(3)
N2 C21 C22 C23 -178.53(16)
C21 C22 C23 C24 -2.0(3)
C22 C23 C24 C25 1.1(3)
C23 C24 C25 C26 1.2(3)
C22 C21 C26 C25 1.6(2)
N2 C21 C26 C25 -179.14(14)
C22 C21 C26 C19 -176.40(15)
N2 C21 C26 C19 2.89(17)
C24 C25 C26 C21 -2.5(2)
C24 C25 C26 C19 174.90(16)
N1 C19 C26 C21 -124.11(14)
C20 C19 C26 C21 -4.70(16)
C10 C19 C26 C21 119.67(14)
N1 C19 C26 C25 58.4(2)
C20 C19 C26 C25 177.77(17)
C10 C19 C26 C25 -57.9(2)
C17 C16 C27 C28 -150.01(15)
C10 C16 C27 C28 86.82(18)
C17 C16 C27 C32 31.5(2)
C10 C16 C27 C32 -91.68(19)
C32 C27 C28 C29 2.0(3)
C16 C27 C28 C29 -176.65(16)
C27 C28 C29 C30 -1.0(3)
C28 C29 C30 C31 -0.4(3)
C29 C30 C31 C32 0.7(3)
C30 C31 C32 C27 0.4(3)
C28 C27 C32 C31 -1.7(3)
C16 C27 C32 C31 176.86(17)

_cod_database_fobs_code 1546643
